data_2218242
loop_
_publ_author_name
'Li, Jun-Hua'
'Nie, Jing-Jing'
'Xu, Duan-Jun'

_publ_section_title
;
 Hexakis(1<i>H</i>-imidazole-\k<i>N</i>^3^)manganese(II)
 triaquatris(1<i>H</i>-imidazole-\k<i>N</i>^3^)manganese(II)
 bis(naphthalene-1,4-dicarboxylate)
;
_journal_coeditor_code SG2237
_journal_issue 5
_journal_name_full 'Acta Crystallographica Section E'
_journal_page_first m729
_journal_paper_doi 10.1107/S1600536808011677
_journal_volume 64
_journal_year 2008
_chemical_formula_iupac '[Mn (C3 H4 N2)6] [Mn (C3 H4 N2)3 (H2 O1)3] (C12 H6 O4)2'
_chemical_formula_moiety 'C18 H24 Mn N12 2+, C9 H18 Mn N6 O3 2+, 2(C12 H6 O4 -)'
_chemical_formula_sum 'C51 H54 Mn2 N18 O11'
_chemical_formula_weight 1205.0
_chemical_name_systematic
;
Hexakis(1H-imidazole-\kN^3^)manganese(II)
triaquatris(1H-imidazole-\kN^3^)manganese(II)
bis(naphthalene-1,4-dicarboxylate)
;
_space_group_IT_number 56
_symmetry_cell_setting orthorhombic
_symmetry_space_group_name_Hall '-P 2ab 2ac'
_symmetry_space_group_name_H-M 'P c c n'
_atom_sites_solution_hydrogens geom
_atom_sites_solution_primary direct
_atom_sites_solution_secondary difmap
_audit_creation_method SHELXL-97
_cell_angle_alpha 90.00
_cell_angle_beta 90.00
_cell_angle_gamma 90.00
_cell_formula_units_Z 4
_cell_length_a 29.605(4)
_cell_length_b 9.4619(12)
_cell_length_c 20.534(3)
_cell_measurement_reflns_used 6856
_cell_measurement_temperature 295(2)
_cell_measurement_theta_max 24.0
_cell_measurement_theta_min 3.0
_cell_volume 5752.0(14)
_computing_cell_refinement 'PROCESS-AUTO (Rigaku, 1998)'
_computing_data_collection 'PROCESS-AUTO (Rigaku, 1998)'
_computing_data_reduction 'CrystalStructure (Rigaku/MSC, 2002)'
_computing_molecular_graphics 'ORTEP-3 for Windows (Farrugia, 1997)'
_computing_publication_material 'WinGX (Farrugia, 1999)'
_computing_structure_refinement 'SHELXL97 (Sheldrick, 2008)'
_computing_structure_solution 'SIR92 (Altomare <i>et al.</i>,  1993)'
_diffrn_ambient_temperature 295(2)
_diffrn_detector_area_resol_mean 10.0
_diffrn_measured_fraction_theta_full 0.989
_diffrn_measured_fraction_theta_max 0.989
_diffrn_measurement_device_type 'Rigaku R-AXIS RAPID IP'
_diffrn_measurement_method \w
_diffrn_radiation_monochromator graphite
_diffrn_radiation_source 'fine-focus sealed tube'
_diffrn_radiation_type MoK\a
_diffrn_radiation_wavelength 0.71073
_diffrn_reflns_av_R_equivalents 0.0466
_diffrn_reflns_av_sigmaI/netI 0.0215
_diffrn_reflns_limit_h_max 35
_diffrn_reflns_limit_h_min -35
_diffrn_reflns_limit_k_max 10
_diffrn_reflns_limit_k_min -11
_diffrn_reflns_limit_l_max 24
_diffrn_reflns_limit_l_min -24
_diffrn_reflns_number 61105
_diffrn_reflns_theta_full 25.20
_diffrn_reflns_theta_max 25.20
_diffrn_reflns_theta_min 1.38
_diffrn_standards_interval_count 0
_diffrn_standards_interval_time 0
_diffrn_standards_number 0
_exptl_absorpt_coefficient_mu 0.513
_exptl_absorpt_correction_T_max 0.912
_exptl_absorpt_correction_T_min 0.790
_exptl_absorpt_correction_type multi-scan
_exptl_absorpt_process_details '(ABSCOR; Higashi, 1995)'
_exptl_crystal_colour yellow
_exptl_crystal_density_diffrn 1.391
_exptl_crystal_density_method 'not measured'
_exptl_crystal_description prism
_exptl_crystal_F_000 2496
_exptl_crystal_size_max 0.33
_exptl_crystal_size_mid 0.30
_exptl_crystal_size_min 0.18
_refine_diff_density_max 1.061
_refine_diff_density_min -0.657
_refine_ls_extinction_method none
_refine_ls_goodness_of_fit_ref 1.066
_refine_ls_hydrogen_treatment constr
_refine_ls_matrix_type full
_refine_ls_number_parameters 367
_refine_ls_number_reflns 5131
_refine_ls_number_restraints 5
_refine_ls_restrained_S_all 1.066
_refine_ls_R_factor_all 0.0626
_refine_ls_R_factor_gt 0.0494
_refine_ls_shift/su_max 0.001
_refine_ls_shift/su_mean 0.000
_refine_ls_structure_factor_coef Fsqd
_refine_ls_weighting_details 'calc w=1/[\s^2^(Fo^2^)+(0.0611P)^2^+4.7866P] where P=(Fo^2^+2Fc^2^)/3'
_refine_ls_weighting_scheme calc
_refine_ls_wR_factor_gt 0.1271
_refine_ls_wR_factor_ref 0.1354
_reflns_number_gt 4174
_reflns_number_total 5131
_reflns_threshold_expression I>2\s(I)
_cod_data_source_file sg2237.cif
_cod_data_source_block I
_cod_database_code 2218242
_cod_database_fobs_code 2218242

loop_
_symmetry_equiv_pos_as_xyz
'x, y, z'
'-x+1/2, -y+1/2, z'
'-x, y+1/2, -z+1/2'
'x+1/2, -y, -z+1/2'
'-x, -y, -z'
'x-1/2, y-1/2, -z'
'x, -y-1/2, z-1/2'
'-x-1/2, y, z-1/2'

loop_
_atom_site_type_symbol
_atom_site_label
_atom_site_fract_x
_atom_site_fract_y
_atom_site_fract_z
_atom_site_U_iso_or_equiv
_atom_site_adp_type
_atom_site_calc_flag
_atom_site_refinement_flags
_atom_site_occupancy
Mn Mn1 0.5000 0.0000 0.5000 0.04145(18) Uani d S 1
Mn Mn2 0.7500 0.7500 0.54180(3) 0.04268(18) Uani d S 1
N N1 0.53293(9) 0.2142(3) 0.50330(12) 0.0505(6) Uani d . 1
N N2 0.58426(10) 0.3776(3) 0.48747(15) 0.0678(8) Uani d . 1
H H2N 0.6061 0.4234 0.4696 0.081 Uiso calc R 1
N N3 0.54774(8) -0.0725(3) 0.57988(12) 0.0485(6) Uani d . 1
N N4 0.58594(9) -0.2212(3) 0.64106(13) 0.0560(7) Uani d . 1
H H4N 0.5943 -0.2989 0.6591 0.067 Uiso calc R 1
N N5 0.44833(8) 0.0685(3) 0.57579(12) 0.0520(6) Uani d . 1
N N6 0.41219(10) 0.0705(3) 0.66934(14) 0.0634(8) Uani d . 1
H H6N 0.4064 0.0574 0.7099 0.076 Uiso calc R 1
N N7 0.71986(9) 0.9721(3) 0.54032(13) 0.0562(7) Uani d . 1
N N8 0.69433(10) 1.1818(3) 0.56814(17) 0.0687(8) Uani d . 1
H H8N 0.6860 1.2514 0.5923 0.082 Uiso calc R 1
O O1 0.65926(8) 0.0707(2) 0.13121(11) 0.0653(6) Uani d . 1
O O2 0.60909(8) -0.0251(2) 0.19895(10) 0.0606(6) Uani d . 1
O O3 0.69820(10) 0.6144(3) 0.35534(12) 0.0948(10) Uani d . 1
O O4 0.65304(8) 0.5144(3) 0.42532(10) 0.0657(7) Uani d . 1
O O1W 0.68093(7) 0.6472(2) 0.53876(9) 0.0512(5) Uani d . 1
H H1A 0.6718 0.6126 0.4983 0.077 Uiso d R 1
H H1B 0.6757 0.5844 0.5679 0.077 Uiso d R 1
O O2W 0.7500 0.7500 0.43813(13) 0.0597(8) Uani d S 1
H H2A 0.7658 0.8011 0.4125 0.090 Uiso d R 1
C C1 0.56746(13) 0.2553(4) 0.46893(18) 0.0675(10) Uani d . 1
H H1 0.5792 0.2031 0.4345 0.081 Uiso calc R 1
C C2 0.56039(16) 0.4160(5) 0.5397(3) 0.0967(15) Uani d . 1
H H2 0.5651 0.4958 0.5653 0.116 Uiso calc R 1
C C3 0.52808(14) 0.3172(4) 0.5483(2) 0.0817(12) Uani d . 1
H H3 0.5059 0.3196 0.5804 0.098 Uiso calc R 1
C C4 0.55176(11) -0.2037(3) 0.60003(16) 0.0558(8) Uani d . 1
H H4 0.5327 -0.2765 0.5869 0.067 Uiso calc R 1
C C5 0.60497(13) -0.0920(4) 0.6489(2) 0.0779(11) Uani d . 1
H H5 0.6295 -0.0697 0.6753 0.094 Uiso calc R 1
C C6 0.58146(12) -0.0023(4) 0.6111(2) 0.0712(10) Uani d . 1
H H6 0.5874 0.0938 0.6069 0.085 Uiso calc R 1
C C7 0.44988(11) 0.0350(4) 0.63811(16) 0.0580(8) Uani d . 1
H H7 0.4745 -0.0083 0.6579 0.070 Uiso calc R 1
C C8 0.38476(13) 0.1312(5) 0.6245(2) 0.0810(12) Uani d . 1
H H8 0.3560 0.1675 0.6318 0.097 Uiso calc R 1
C C9 0.40725(12) 0.1289(4) 0.56727(19) 0.0736(11) Uani d . 1
H H9 0.3962 0.1636 0.5280 0.088 Uiso calc R 1
C C10 0.71022(13) 1.0575(4) 0.58866(18) 0.0663(9) Uani d . 1
H H10 0.7140 1.0341 0.6323 0.080 Uiso calc R 1
C C11 0.69375(15) 1.1776(5) 0.5028(2) 0.0842(12) Uani d . 1
H H11 0.6844 1.2493 0.4749 0.101 Uiso calc R 1
C C12 0.70935(15) 1.0492(4) 0.4858(2) 0.0819(12) Uani d . 1
H H12 0.7125 1.0174 0.4432 0.098 Uiso calc R 1
C C20 0.65821(10) 0.4142(3) 0.31930(14) 0.0459(7) Uani d . 1
C C21 0.69273(10) 0.3442(4) 0.28942(16) 0.0609(9) Uani d . 1
H H21 0.7224 0.3681 0.2995 0.073 Uiso calc R 1
C C22 0.68436(10) 0.2363(4) 0.24350(16) 0.0576(9) Uani d . 1
H H22 0.7086 0.1916 0.2235 0.069 Uiso calc R 1
C C23 0.64154(9) 0.1962(3) 0.22789(13) 0.0438(6) Uani d . 1
C C24 0.60419(9) 0.2703(3) 0.25621(13) 0.0406(6) Uani d . 1
C C25 0.55847(10) 0.2406(3) 0.23935(15) 0.0506(7) Uani d . 1
H H25 0.5523 0.1678 0.2103 0.061 Uiso calc R 1
C C26 0.52392(10) 0.3157(4) 0.26466(16) 0.0619(9) Uani d . 1
H H26 0.4944 0.2929 0.2533 0.074 Uiso calc R 1
C C27 0.53196(11) 0.4280(4) 0.30797(17) 0.0636(9) Uani d . 1
H H27 0.5079 0.4804 0.3243 0.076 Uiso calc R 1
C C28 0.57517(11) 0.4599(3) 0.32607(16) 0.0536(8) Uani d . 1
H H28 0.5802 0.5339 0.3550 0.064 Uiso calc R 1
C C29 0.61259(9) 0.3822(3) 0.30145(13) 0.0408(6) Uani d . 1
C C30 0.67030(11) 0.5228(3) 0.37099(15) 0.0523(8) Uani d . 1
C C31 0.63602(10) 0.0715(3) 0.18193(14) 0.0482(7) Uani d . 1
N N9 0.7500 0.7500 0.64847(19) 0.0789(9) Uani d SD 1
N N10 0.7681(2) 0.7068(7) 0.7487(3) 0.0789(9) Uani d PD 0.50
H H10A 0.7842 0.7041 0.7834 0.095 Uiso calc PR 0.50
C C13 0.78353(16) 0.7509(9) 0.6908(2) 0.0789(9) Uani d PD 0.50
H H13 0.8131 0.7777 0.6819 0.095 Uiso calc PR 0.50
C C14 0.7240(2) 0.6669(9) 0.7465(3) 0.0789(9) Uani d PD 0.50
H H14 0.7053 0.6331 0.7794 0.095 Uiso calc PR 0.50
C C15 0.71499(17) 0.6904(9) 0.6824(3) 0.0789(9) Uani d PD 0.50
H H15 0.6874 0.6679 0.6633 0.095 Uiso calc PR 0.50

loop_
_atom_site_aniso_label
_atom_site_aniso_U_11
_atom_site_aniso_U_22
_atom_site_aniso_U_33
_atom_site_aniso_U_12
_atom_site_aniso_U_13
_atom_site_aniso_U_23
Mn1 0.0469(3) 0.0377(4) 0.0398(3) 0.0007(3) 0.0026(2) 0.0047(3)
Mn2 0.0572(4) 0.0383(4) 0.0326(3) -0.0074(3) 0.000 0.000
N1 0.0579(15) 0.0432(15) 0.0503(15) -0.0055(12) -0.0004(12) 0.0041(11)
N2 0.0686(18) 0.0568(19) 0.078(2) -0.0232(15) -0.0048(16) 0.0047(16)
N3 0.0525(14) 0.0432(15) 0.0498(14) 0.0048(11) -0.0035(11) 0.0045(12)
N4 0.0600(15) 0.0519(17) 0.0560(16) 0.0127(13) -0.0053(13) 0.0106(13)
N5 0.0556(15) 0.0499(15) 0.0506(15) 0.0027(12) 0.0090(12) 0.0023(12)
N6 0.0746(18) 0.0633(19) 0.0524(16) -0.0028(15) 0.0200(14) -0.0069(14)
N7 0.0631(16) 0.0419(15) 0.0637(17) -0.0015(13) 0.0016(13) -0.0002(13)
N8 0.0686(18) 0.0457(17) 0.092(2) 0.0059(14) 0.0175(17) -0.0035(16)
O1 0.0891(16) 0.0559(14) 0.0509(13) -0.0123(12) 0.0252(12) -0.0153(11)
O2 0.0784(15) 0.0518(14) 0.0516(13) -0.0218(12) 0.0107(11) -0.0151(10)
O3 0.129(2) 0.102(2) 0.0540(14) -0.077(2) 0.0049(14) -0.0151(14)
O4 0.0837(16) 0.0693(16) 0.0441(13) -0.0292(13) 0.0057(11) -0.0172(11)
O1W 0.0607(12) 0.0498(13) 0.0431(11) -0.0133(10) 0.0037(9) 0.0033(9)
O2W 0.082(2) 0.065(2) 0.0327(14) -0.0347(17) 0.000 0.000
C1 0.080(2) 0.056(2) 0.066(2) -0.0206(19) 0.0131(19) -0.0044(18)
C2 0.106(3) 0.059(3) 0.125(4) -0.019(2) 0.012(3) -0.031(3)
C3 0.086(3) 0.062(2) 0.097(3) -0.013(2) 0.020(2) -0.025(2)
C4 0.0620(19) 0.0449(19) 0.061(2) -0.0002(15) -0.0067(16) 0.0078(15)
C5 0.076(2) 0.061(2) 0.097(3) 0.003(2) -0.040(2) 0.003(2)
C6 0.073(2) 0.047(2) 0.093(3) -0.0006(17) -0.028(2) 0.0060(19)
C7 0.0611(19) 0.065(2) 0.0476(18) 0.0006(16) 0.0089(15) -0.0035(16)
C8 0.067(2) 0.091(3) 0.085(3) 0.021(2) 0.025(2) 0.000(2)
C9 0.070(2) 0.083(3) 0.069(2) 0.025(2) 0.0110(18) 0.013(2)
C10 0.087(3) 0.045(2) 0.067(2) 0.0017(18) 0.0127(19) -0.0015(17)
C11 0.097(3) 0.065(3) 0.091(3) 0.026(2) -0.004(2) 0.012(2)
C12 0.112(3) 0.067(3) 0.067(2) 0.024(2) -0.012(2) 0.003(2)
C20 0.0513(16) 0.0452(17) 0.0412(15) -0.0115(13) -0.0016(12) -0.0077(13)
C21 0.0435(16) 0.075(2) 0.064(2) -0.0141(16) 0.0012(15) -0.0213(18)
C22 0.0449(16) 0.068(2) 0.0602(19) -0.0042(15) 0.0068(14) -0.0221(17)
C23 0.0480(15) 0.0454(16) 0.0381(14) -0.0061(13) 0.0019(12) -0.0092(13)
C24 0.0451(14) 0.0417(16) 0.0349(14) -0.0035(12) -0.0039(11) -0.0011(12)
C25 0.0477(16) 0.0563(19) 0.0478(16) -0.0046(14) -0.0075(13) -0.0063(15)
C26 0.0437(17) 0.081(2) 0.061(2) 0.0022(16) -0.0135(15) -0.0003(19)
C27 0.0534(18) 0.073(2) 0.065(2) 0.0204(17) -0.0030(16) -0.0065(18)
C28 0.0619(19) 0.0467(18) 0.0523(18) 0.0082(15) -0.0063(15) -0.0082(14)
C29 0.0477(15) 0.0372(15) 0.0376(14) -0.0013(12) -0.0026(11) -0.0007(12)
C30 0.0614(18) 0.0502(19) 0.0452(18) -0.0130(15) -0.0087(14) -0.0049(14)
C31 0.0528(16) 0.0450(18) 0.0468(17) -0.0051(14) -0.0005(13) -0.0089(13)
N9 0.101(2) 0.087(2) 0.0486(13) 0.0064(19) 0.000 0.000
N10 0.101(2) 0.087(2) 0.0486(13) 0.0064(19) 0.000 0.000
C13 0.101(2) 0.087(2) 0.0486(13) 0.0064(19) 0.000 0.000
C14 0.101(2) 0.087(2) 0.0486(13) 0.0064(19) 0.000 0.000
C15 0.101(2) 0.087(2) 0.0486(13) 0.0064(19) 0.000 0.000

loop_
_atom_type_symbol
_atom_type_description
_atom_type_scat_dispersion_real
_atom_type_scat_dispersion_imag
_atom_type_scat_source
C C 0.0033 0.0016 'International Tables Vol C Tables 4.2.6.8 and 6.1.1.4'
H H 0.0000 0.0000 'International Tables Vol C Tables 4.2.6.8 and 6.1.1.4'
N N 0.0061 0.0033 'International Tables Vol C Tables 4.2.6.8 and 6.1.1.4'
O O 0.0106 0.0060 'International Tables Vol C Tables 4.2.6.8 and 6.1.1.4'
Mn Mn 0.3368 0.7283 'International Tables Vol C Tables 4.2.6.8 and 6.1.1.4'

loop_
_geom_angle_atom_site_label_1
_geom_angle_atom_site_label_2
_geom_angle_atom_site_label_3
_geom_angle_site_symmetry_1
_geom_angle_site_symmetry_3
_geom_angle
N1 Mn1 N1 5_656 . 180.00(12)
N1 Mn1 N3 5_656 5_656 88.89(9)
N1 Mn1 N3 . 5_656 91.11(9)
N1 Mn1 N3 5_656 . 91.11(9)
N1 Mn1 N3 . . 88.89(9)
N3 Mn1 N3 5_656 . 180.00(8)
N1 Mn1 N5 5_656 5_656 90.80(9)
N1 Mn1 N5 . 5_656 89.20(9)
N3 Mn1 N5 5_656 5_656 90.60(9)
N3 Mn1 N5 . 5_656 89.40(9)
N1 Mn1 N5 5_656 . 89.20(9)
N1 Mn1 N5 . . 90.80(9)
N3 Mn1 N5 5_656 . 89.40(9)
N3 Mn1 N5 . . 90.60(9)
N5 Mn1 N5 5_656 . 180.00(9)
O2W Mn2 N9 . . 180.0000(10)
O2W Mn2 O1W . 2_665 88.42(5)
N9 Mn2 O1W . 2_665 91.58(5)
O2W Mn2 O1W . . 88.42(5)
N9 Mn2 O1W . . 91.58(5)
O1W Mn2 O1W 2_665 . 176.85(10)
O2W Mn2 N7 . 2_665 89.24(7)
N9 Mn2 N7 . 2_665 90.76(7)
O1W Mn2 N7 2_665 2_665 92.42(9)
O1W Mn2 N7 . 2_665 87.54(9)
O2W Mn2 N7 . . 89.24(7)
N9 Mn2 N7 . . 90.76(7)
O1W Mn2 N7 2_665 . 87.54(9)
O1W Mn2 N7 . . 92.42(9)
N7 Mn2 N7 2_665 . 178.48(14)
C1 N1 C3 . . 103.8(3)
C1 N1 Mn1 . . 126.4(2)
C3 N1 Mn1 . . 128.6(2)
C1 N2 C2 . . 105.8(3)
C1 N2 H2N . . 127.1
C2 N2 H2N . . 127.1
C4 N3 C6 . . 104.3(3)
C4 N3 Mn1 . . 124.7(2)
C6 N3 Mn1 . . 130.6(2)
C4 N4 C5 . . 106.3(3)
C4 N4 H4N . . 126.9
C5 N4 H4N . . 126.9
C7 N5 C9 . . 104.9(3)
C7 N5 Mn1 . . 124.8(2)
C9 N5 Mn1 . . 129.4(2)
C7 N6 C8 . . 106.4(3)
C7 N6 H6N . . 126.8
C8 N6 H6N . . 126.8
C10 N7 C12 . . 103.9(3)
C10 N7 Mn2 . . 130.0(2)
C12 N7 Mn2 . . 126.1(2)
C10 N8 C11 . . 107.1(3)
C10 N8 H8N . . 126.5
C11 N8 H8N . . 126.5
Mn2 O1W H1A . . 116.0
Mn2 O1W H1B . . 116.3
H1A O1W H1B . . 109.0
Mn2 O2W H2A . . 128.0
N1 C1 N2 . . 113.7(3)
N1 C1 H1 . . 123.1
N2 C1 H1 . . 123.1
N2 C2 C3 . . 107.0(4)
N2 C2 H2 . . 126.5
C3 C2 H2 . . 126.5
C2 C3 N1 . . 109.5(4)
C2 C3 H3 . . 125.2
N1 C3 H3 . . 125.2
N3 C4 N4 . . 112.7(3)
N3 C4 H4 . . 123.6
N4 C4 H4 . . 123.6
C6 C5 N4 . . 106.6(3)
C6 C5 H5 . . 126.7
N4 C5 H5 . . 126.7
C5 C6 N3 . . 110.1(3)
C5 C6 H6 . . 124.9
N3 C6 H6 . . 124.9
N5 C7 N6 . . 112.2(3)
N5 C7 H7 . . 123.9
N6 C7 H7 . . 123.9
C9 C8 N6 . . 106.8(3)
C9 C8 H8 . . 126.6
N6 C8 H8 . . 126.6
C8 C9 N5 . . 109.7(3)
C8 C9 H9 . . 125.2
N5 C9 H9 . . 125.2
N7 C10 N8 . . 112.4(3)
N7 C10 H10 . . 123.8
N8 C10 H10 . . 123.8
N8 C11 C12 . . 106.4(4)
N8 C11 H11 . . 126.8
C12 C11 H11 . . 126.8
C11 C12 N7 . . 110.2(4)
C11 C12 H12 . . 124.9
N7 C12 H12 . . 124.9
C21 C20 C29 . . 119.3(3)
C21 C20 C30 . . 117.8(3)
C29 C20 C30 . . 122.9(3)
C20 C21 C22 . . 121.3(3)
C20 C21 H21 . . 119.3
C22 C21 H21 . . 119.3
C23 C22 C21 . . 121.5(3)
C23 C22 H22 . . 119.3
C21 C22 H22 . . 119.3
C22 C23 C24 . . 119.1(3)
C22 C23 C31 . . 117.6(3)
C24 C23 C31 . . 123.3(2)
C25 C24 C29 . . 118.0(3)
C25 C24 C23 . . 122.5(3)
C29 C24 C23 . . 119.4(2)
C26 C25 C24 . . 121.5(3)
C26 C25 H25 . . 119.3
C24 C25 H25 . . 119.3
C25 C26 C27 . . 120.9(3)
C25 C26 H26 . . 119.6
C27 C26 H26 . . 119.6
C28 C27 C26 . . 119.9(3)
C28 C27 H27 . . 120.1
C26 C27 H27 . . 120.1
C27 C28 C29 . . 121.2(3)
C27 C28 H28 . . 119.4
C29 C28 H28 . . 119.4
C28 C29 C24 . . 118.6(3)
C28 C29 C20 . . 122.3(3)
C24 C29 C20 . . 119.1(2)
O4 C30 O3 . . 123.9(3)
O4 C30 C20 . . 119.4(3)
O3 C30 C20 . . 116.7(3)
O1 C31 O2 . . 125.1(3)
O1 C31 C23 . . 117.6(3)
O2 C31 C23 . . 117.3(3)
C13 N9 C15 . . 103.7(4)
C13 N9 Mn2 . . 131.2(3)
C15 N9 Mn2 . . 120.6(3)
C13 N10 C14 . . 112.6(6)
C13 N10 H10A . . 123.7
C14 N10 H10A . . 123.7
N9 C13 N10 . . 109.0(5)
N9 C13 H13 . . 125.5
N10 C13 H13 . . 125.5
N10 C14 C15 . . 100.0(6)
N10 C14 H14 . . 130.0
C15 C14 H14 . . 130.0
C14 C15 N9 . . 114.3(5)
C14 C15 H15 . . 122.9
N9 C15 H15 . . 122.9

loop_
_geom_bond_atom_site_label_1
_geom_bond_atom_site_label_2
_geom_bond_site_symmetry_2
_geom_bond_distance
_geom_bond_publ_flag
Mn1 N1 5_656 2.250(3) ?
Mn1 N1 . 2.250(3) y
Mn1 N3 5_656 2.271(2) ?
Mn1 N3 . 2.271(2) y
Mn1 N5 5_656 2.276(2) ?
Mn1 N5 . 2.276(2) y
Mn2 N7 2_665 2.283(3) ?
Mn2 N7 . 2.283(3) y
Mn2 N9 . 2.190(4) y
Mn2 O1W 2_665 2.265(2) ?
Mn2 O1W . 2.265(2) y
Mn2 O2W . 2.129(3) y
N1 C1 . 1.302(4) ?
N1 C3 . 1.352(4) ?
N2 C1 . 1.316(4) ?
N2 C2 . 1.335(5) ?
N2 H2N . 0.8600 ?
N3 C4 . 1.314(4) ?
N3 C6 . 1.360(4) ?
N4 C4 . 1.327(4) ?
N4 C5 . 1.356(5) ?
N4 H4N . 0.8600 ?
N5 C7 . 1.319(4) ?
N5 C9 . 1.355(4) ?
N6 C7 . 1.330(4) ?
N6 C8 . 1.355(5) ?
N6 H6N . 0.8600 ?
N7 C10 . 1.312(4) ?
N7 C12 . 1.372(5) ?
N8 C10 . 1.335(5) ?
N8 C11 . 1.342(5) ?
N8 H8N . 0.8600 ?
O1 C31 . 1.248(3) ?
O2 C31 . 1.262(4) ?
O3 C30 . 1.239(4) ?
O4 C30 . 1.230(4) ?
O1W H1A . 0.9331 ?
O1W H1B . 0.8576 ?
O2W H2A . 0.8542 ?
C1 H1 . 0.9300 ?
C2 C3 . 1.349(6) ?
C2 H2 . 0.9300 ?
C3 H3 . 0.9300 ?
C4 H4 . 0.9300 ?
C5 C6 . 1.344(5) ?
C5 H5 . 0.9300 ?
C6 H6 . 0.9300 ?
C7 H7 . 0.9300 ?
C8 C9 . 1.351(5) ?
C8 H8 . 0.9300 ?
C9 H9 . 0.9300 ?
C10 H10 . 0.9300 ?
C11 C12 . 1.346(6) ?
C11 H11 . 0.9300 ?
C12 H12 . 0.9300 ?
C20 C21 . 1.363(4) ?
C20 C29 . 1.432(4) ?
C20 C30 . 1.521(4) ?
C21 C22 . 1.412(4) ?
C21 H21 . 0.9300 ?
C22 C23 . 1.362(4) ?
C22 H22 . 0.9300 ?
C23 C24 . 1.433(4) ?
C23 C31 . 1.520(4) ?
C24 C25 . 1.425(4) ?
C24 C29 . 1.430(4) ?
C25 C26 . 1.350(4) ?
C25 H25 . 0.9300 ?
C26 C27 . 1.406(5) ?
C26 H26 . 0.9300 ?
C27 C28 . 1.366(5) ?
C27 H27 . 0.9300 ?
C28 C29 . 1.423(4) ?
C28 H28 . 0.9300 ?
N9 C13 . 1.3195(10) ?
N9 C13 2_665 1.3195(10) ?
N9 C15 2_665 1.3703(10) ?
N9 C15 . 1.3703(10) ?
N10 C13 . 1.3400(10) ?
N10 C14 . 1.3597(11) ?
N10 H10A . 0.8600 ?
C13 H13 . 0.9300 ?
C14 C15 . 1.3603(11) ?
C14 H14 . 0.9300 ?
C15 H15 . 0.9300 ?

loop_
_geom_hbond_atom_site_label_D
_geom_hbond_atom_site_label_H
_geom_hbond_atom_site_label_A
_geom_hbond_site_symmetry_A
_geom_hbond_distance_DH
_geom_hbond_distance_HA
_geom_hbond_distance_DA
_geom_hbond_angle_DHA
_geom_hbond_publ_flag
O1W H1A O4 . 0.93 1.85 2.772(3) 170 y
O1W H1B O1 7_566 0.86 2.02 2.875(3) 175 y
O2W H2A O3 2_665 0.85 1.78 2.624(3) 172 y
N2 H2N O4 . 0.86 1.87 2.730(4) 176 y
N4 H4N O2 7_556 0.86 1.91 2.765(3) 177 y
N6 H6N O2 5_656 0.86 1.95 2.810(4) 178 y
N8 H8N O1 7_576 0.86 2.02 2.870(4) 167 y
N10 H10A O3 8_756 0.86 1.78 2.560(7) 150 y
